data_7124095
loop_
_publ_author_name
'Lu, Jian'
'Luo, Ling-Shan'
'Sha, Feng'
'Li, Qiong'
'Wu, Xin-Yan'

_publ_section_title
;
 Copper-catalyzed enantioselective alkynylation of pyrazole-4,5-diones
 with terminal alkynes
;
_journal_name_full 'Chemical Communications'
_journal_paper_doi 10.1039/C9CC05252F
_journal_year 2019
_chemical_absolute_configuration ad
_chemical_formula_sum 'C19 H16 N2 O3'
_chemical_formula_weight 320.34
_space_group_crystal_system monoclinic
_space_group_IT_number 4
_space_group_name_Hall 'P 2yb'
_space_group_name_H-M_alt 'P 1 21 1'
_symmetry_space_group_name_Hall 'P 2yb'
_symmetry_space_group_name_H-M 'P 1 21 1'
_atom_sites_solution_hydrogens geom
_audit_creation_method SHELXL-2013
_audit_update_record
;
2019-03-28 deposited with the CCDC.    2019-09-02 downloaded from the CCDC.
;
_cell_angle_alpha 90
_cell_angle_beta 110.4420(10)
_cell_angle_gamma 90
_cell_formula_units_Z 2
_cell_length_a 12.2047(2)
_cell_length_b 4.92460(10)
_cell_length_c 14.6571(3)
_cell_measurement_reflns_used 9930
_cell_measurement_temperature 293(2)
_cell_measurement_theta_max 140.213
_cell_measurement_theta_min 11.671
_cell_volume 825.46(3)
_computing_cell_refinement 'Bruker SAINT'
_computing_data_collection 'Bruker APEX2'
_computing_data_reduction 'Bruker SAINT'
_computing_molecular_graphics 'Bruker SHELXTL'
_computing_publication_material 'Bruker SHELXTL'
_computing_structure_refinement 'SHELXL-2013 (Sheldrick, 2013)'
_computing_structure_solution 'SHELXS-97 (Sheldrick 2008)'
_diffrn_ambient_temperature 293(2)
_diffrn_measured_fraction_theta_full 0.958
_diffrn_measured_fraction_theta_max 0.959
_diffrn_measurement_device_type 'Bruker APEX-II CCD'
_diffrn_measurement_method '\f and \w scans'
_diffrn_radiation_type CuK\a
_diffrn_radiation_wavelength 1.54178
_diffrn_reflns_av_R_equivalents 0.0345
_diffrn_reflns_av_unetI/netI 0.0313
_diffrn_reflns_Laue_measured_fraction_full 0.958
_diffrn_reflns_Laue_measured_fraction_max 0.959
_diffrn_reflns_limit_h_max 14
_diffrn_reflns_limit_h_min -13
_diffrn_reflns_limit_k_max 5
_diffrn_reflns_limit_k_min -5
_diffrn_reflns_limit_l_max 16
_diffrn_reflns_limit_l_min -17
_diffrn_reflns_number 12251
_diffrn_reflns_point_group_measured_fraction_full 0.952
_diffrn_reflns_point_group_measured_fraction_max 0.954
_diffrn_reflns_theta_full 67.679
_diffrn_reflns_theta_max 67.485
_diffrn_reflns_theta_min 9.573
_exptl_absorpt_coefficient_mu 0.721
_exptl_absorpt_correction_T_max 0.7533
_exptl_absorpt_correction_T_min 0.5740
_exptl_absorpt_correction_type multi-scan
_exptl_absorpt_process_details sadabs
_exptl_crystal_colour colorless
_exptl_crystal_density_diffrn 1.289
_exptl_crystal_description prismatic
_exptl_crystal_F_000 336
_exptl_crystal_size_max 0.200
_exptl_crystal_size_mid 0.150
_exptl_crystal_size_min 0.120
_refine_diff_density_max 0.141
_refine_diff_density_min -0.128
_refine_diff_density_rms 0.025
_refine_ls_abs_structure_details
; 
 Flack x determined using 1203 quotients [(I+)-(I-)]/[(I+)+(I-)] 
 (Parsons and Flack (2004), Acta Cryst. A60, s61). 
;
_refine_ls_abs_structure_Flack 0.03(7)
_refine_ls_extinction_coef 0.059(13)
_refine_ls_extinction_expression Fc^*^=kFc[1+0.001xFc^2^\l^3^/sin(2\q)]^-1/4^
_refine_ls_extinction_method SHELXL
_refine_ls_goodness_of_fit_ref 1.076
_refine_ls_hydrogen_treatment constr
_refine_ls_matrix_type full
_refine_ls_number_parameters 221
_refine_ls_number_reflns 2826
_refine_ls_number_restraints 1
_refine_ls_restrained_S_all 1.076
_refine_ls_R_factor_all 0.0315
_refine_ls_R_factor_gt 0.0312
_refine_ls_shift/su_max 0.000
_refine_ls_shift/su_mean 0.000
_refine_ls_structure_factor_coef Fsqd
_refine_ls_weighting_details 'w=1/[\s^2^(Fo^2^)+(0.0549P)^2^+0.0445P] where P=(Fo^2^+2Fc^2^)/3'
_refine_ls_weighting_scheme calc
_refine_ls_wR_factor_gt 0.0859
_refine_ls_wR_factor_ref 0.0865
_reflns_Friedel_coverage 0.763
_reflns_Friedel_fraction_full 0.945
_reflns_Friedel_fraction_max 0.947
_reflns_number_gt 2789
_reflns_number_total 2826
_reflns_threshold_expression 'I > 2\s(I)'
_cod_data_source_file c9cc05252f2.cif
_cod_data_source_block cu_d8v19258_0m
_cod_database_code 7124095
_shelx_space_group_comment
; 
The symmetry employed for this shelxl refinement is uniquely defined 
by the following loop, which should always be used as a source of 
symmetry information in preference to the above space-group names. 
They are only intended as comments. 
;
_shelx_estimated_absorpt_t_min 0.869
_shelx_estimated_absorpt_t_max 0.918
_shelxl_version_number 2013-4

loop_
_space_group_symop_operation_xyz
'x, y, z'
'-x, y+1/2, -z'

loop_
_atom_site_label
_atom_site_type_symbol
_atom_site_fract_x
_atom_site_fract_y
_atom_site_fract_z
_atom_site_U_iso_or_equiv
_atom_site_adp_type
_atom_site_occupancy
_atom_site_site_symmetry_order
_atom_site_calc_flag
_atom_site_refinement_flags_posn
_atom_site_refinement_flags_adp
O1 O 0.56990(10) 0.5015(3) 0.59812(9) 0.0452(3) Uani 1 1 d . .
O2 O 0.65929(11) 0.0086(3) 0.52582(9) 0.0461(4) Uani 1 1 d . .
H2 H 0.5900 0.0108 0.4913 0.069 Uiso 1 1 calc R U
O3 O 0.80456(14) 0.4043(4) 0.25852(12) 0.0668(5) Uani 1 1 d . .
N1 N 0.76949(11) 0.5122(3) 0.67644(10) 0.0395(4) Uani 1 1 d . .
N2 N 0.86971(12) 0.3914(3) 0.66533(11) 0.0452(4) Uani 1 1 d . .
C1 C 0.66841(13) 0.4468(3) 0.60314(11) 0.0349(4) Uani 1 1 d . .
C2 C 0.70572(14) 0.2718(3) 0.53180(12) 0.0371(4) Uani 1 1 d . .
C3 C 0.83651(15) 0.2572(4) 0.58635(13) 0.0422(4) Uani 1 1 d . .
C4 C 0.91594(19) 0.0994(5) 0.54933(18) 0.0613(6) Uani 1 1 d . .
H4A H 0.9956 0.1313 0.5903 0.092 Uiso 1 1 calc R U
H4B H 0.9051 0.1555 0.4840 0.092 Uiso 1 1 calc R U
H4C H 0.8985 -0.0906 0.5498 0.092 Uiso 1 1 calc R U
C5 C 0.68096(15) 0.4092(4) 0.43804(13) 0.0429(4) Uani 1 1 d . .
C6 C 0.66830(16) 0.5254(4) 0.36393(12) 0.0439(4) Uani 1 1 d . .
C7 C 0.64982(17) 0.6588(4) 0.27263(12) 0.0434(4) Uani 1 1 d . .
C8 C 0.56396(18) 0.8565(5) 0.23810(15) 0.0525(5) Uani 1 1 d . .
H8 H 0.5199 0.9085 0.2757 0.063 Uiso 1 1 calc R U
C9 C 0.5435(2) 0.9767(5) 0.14837(16) 0.0625(6) Uani 1 1 d . .
H9 H 0.4864 1.1100 0.1258 0.075 Uiso 1 1 calc R U
C10 C 0.6087(2) 0.8973(6) 0.09255(15) 0.0647(6) Uani 1 1 d . .
H10 H 0.5930 0.9731 0.0312 0.078 Uiso 1 1 calc R U
C11 C 0.6963(2) 0.7079(5) 0.12645(16) 0.0620(6) Uani 1 1 d . .
H11 H 0.7405 0.6596 0.0886 0.074 Uiso 1 1 calc R U
C12 C 0.71899(17) 0.5883(4) 0.21723(14) 0.0483(5) Uani 1 1 d . .
C13 C 0.8818(2) 0.3370(8) 0.2086(2) 0.0829(9) Uani 1 1 d . .
H13A H 0.8378 0.2646 0.1456 0.124 Uiso 1 1 calc R U
H13B H 0.9371 0.2039 0.2454 0.124 Uiso 1 1 calc R U
H13C H 0.9227 0.4971 0.2011 0.124 Uiso 1 1 calc R U
C14 C 0.78199(15) 0.6555(4) 0.76320(12) 0.0402(4) Uani 1 1 d . .
C15 C 0.70167(18) 0.8525(4) 0.76440(14) 0.0505(5) Uani 1 1 d . .
H15 H 0.6390 0.8926 0.7080 0.061 Uiso 1 1 calc R U
C16 C 0.7152(2) 0.9892(5) 0.85003(16) 0.0601(5) Uani 1 1 d . .
H16 H 0.6614 1.1217 0.8512 0.072 Uiso 1 1 calc R U
C17 C 0.8082(2) 0.9303(5) 0.93404(15) 0.0621(6) Uani 1 1 d . .
H17 H 0.8173 1.0229 0.9915 0.075 Uiso 1 1 calc R U
C18 C 0.8871(2) 0.7341(6) 0.93192(15) 0.0634(6) Uani 1 1 d . .
H18 H 0.9497 0.6947 0.9884 0.076 Uiso 1 1 calc R U
C19 C 0.87535(17) 0.5942(5) 0.84755(14) 0.0526(5) Uani 1 1 d . .
H19 H 0.9291 0.4609 0.8470 0.063 Uiso 1 1 calc R U

loop_
_atom_site_aniso_label
_atom_site_aniso_U_11
_atom_site_aniso_U_22
_atom_site_aniso_U_33
_atom_site_aniso_U_23
_atom_site_aniso_U_13
_atom_site_aniso_U_12
O1 0.0340(6) 0.0583(7) 0.0430(6) -0.0006(6) 0.0130(4) 0.0005(5)
O2 0.0435(6) 0.0380(7) 0.0490(7) 0.0019(5) 0.0063(5) -0.0040(5)
O3 0.0646(9) 0.0818(11) 0.0609(9) 0.0064(8) 0.0305(7) 0.0208(9)
N1 0.0332(7) 0.0471(8) 0.0361(7) -0.0018(6) 0.0097(5) 0.0000(6)
N2 0.0333(7) 0.0541(9) 0.0478(8) -0.0022(7) 0.0134(6) -0.0015(6)
C1 0.0345(8) 0.0379(8) 0.0318(7) 0.0043(6) 0.0109(6) -0.0018(6)
C2 0.0364(8) 0.0379(9) 0.0365(8) 0.0006(6) 0.0120(6) -0.0009(7)
C3 0.0366(8) 0.0453(9) 0.0459(9) 0.0007(7) 0.0157(7) -0.0008(7)
C4 0.0490(11) 0.0705(14) 0.0701(14) -0.0104(11) 0.0277(9) 0.0051(10)
C5 0.0475(9) 0.0430(9) 0.0399(9) -0.0025(7) 0.0175(7) -0.0001(7)
C6 0.0519(9) 0.0436(9) 0.0389(9) -0.0015(8) 0.0191(7) -0.0017(7)
C7 0.0501(10) 0.0450(9) 0.0370(8) -0.0013(7) 0.0176(7) -0.0048(7)
C8 0.0576(11) 0.0561(11) 0.0486(10) 0.0018(9) 0.0246(8) 0.0039(9)
C9 0.0668(12) 0.0626(13) 0.0565(12) 0.0158(10) 0.0196(9) 0.0091(11)
C10 0.0791(15) 0.0734(15) 0.0421(10) 0.0139(10) 0.0220(10) -0.0015(12)
C11 0.0724(13) 0.0773(15) 0.0465(11) 0.0026(10) 0.0334(10) -0.0018(12)
C12 0.0510(10) 0.0547(11) 0.0421(9) -0.0015(8) 0.0196(7) -0.0015(8)
C13 0.0675(15) 0.109(2) 0.0794(17) -0.0116(16) 0.0350(13) 0.0203(15)
C14 0.0409(9) 0.0436(9) 0.0354(8) -0.0009(7) 0.0125(6) -0.0075(7)
C15 0.0517(10) 0.0539(11) 0.0440(9) -0.0030(8) 0.0142(8) 0.0028(8)
C16 0.0657(12) 0.0609(12) 0.0578(12) -0.0121(10) 0.0268(9) -0.0008(10)
C17 0.0731(13) 0.0729(15) 0.0428(10) -0.0156(10) 0.0234(9) -0.0144(12)
C18 0.0642(12) 0.0782(15) 0.0385(10) -0.0060(9) 0.0061(9) -0.0050(11)
C19 0.0479(10) 0.0610(12) 0.0425(10) -0.0019(8) 0.0079(8) 0.0008(9)

loop_
_atom_type_symbol
_atom_type_description
_atom_type_scat_dispersion_real
_atom_type_scat_dispersion_imag
_atom_type_scat_source
C C 0.0181 0.0091 'International Tables Vol C Tables 4.2.6.8 and 6.1.1.4'
H H 0.0000 0.0000 'International Tables Vol C Tables 4.2.6.8 and 6.1.1.4'
N N 0.0311 0.0180 'International Tables Vol C Tables 4.2.6.8 and 6.1.1.4'
O O 0.0492 0.0322 'International Tables Vol C Tables 4.2.6.8 and 6.1.1.4'

loop_
_geom_angle_atom_site_label_1
_geom_angle_atom_site_label_2
_geom_angle_atom_site_label_3
_geom_angle
C2 O2 H2 109.5
C12 O3 C13 118.2(2)
C1 N1 C14 127.63(14)
C1 N1 N2 112.95(14)
C14 N1 N2 119.02(13)
C3 N2 N1 108.01(13)
O1 C1 N1 127.09(16)
O1 C1 C2 127.33(14)
N1 C1 C2 105.46(13)
O2 C2 C5 114.88(14)
O2 C2 C3 108.44(14)
C5 C2 C3 110.53(14)
O2 C2 C1 110.47(13)
C5 C2 C1 111.42(14)
C3 C2 C1 100.07(13)
N2 C3 C4 124.33(17)
N2 C3 C2 113.44(16)
C4 C3 C2 122.23(17)
C3 C4 H4A 109.5
C3 C4 H4B 109.5
H4A C4 H4B 109.5
C3 C4 H4C 109.5
H4A C4 H4C 109.5
H4B C4 H4C 109.5
C6 C5 C2 175.74(18)
C5 C6 C7 177.94(19)
C8 C7 C12 119.46(17)
C8 C7 C6 120.86(17)
C12 C7 C6 119.68(18)
C9 C8 C7 120.57(19)
C9 C8 H8 119.7
C7 C8 H8 119.7
C10 C9 C8 119.5(2)
C10 C9 H9 120.3
C8 C9 H9 120.3
C11 C10 C9 120.92(19)
C11 C10 H10 119.5
C9 C10 H10 119.5
C10 C11 C12 120.2(2)
C10 C11 H11 119.9
C12 C11 H11 119.9
O3 C12 C11 125.11(18)
O3 C12 C7 115.62(17)
C11 C12 C7 119.27(19)
O3 C13 H13A 109.5
O3 C13 H13B 109.5
H13A C13 H13B 109.5
O3 C13 H13C 109.5
H13A C13 H13C 109.5
H13B C13 H13C 109.5
C15 C14 C19 120.33(18)
C15 C14 N1 120.43(16)
C19 C14 N1 119.24(17)
C16 C15 C14 119.51(18)
C16 C15 H15 120.2
C14 C15 H15 120.2
C15 C16 C17 120.4(2)
C15 C16 H16 119.8
C17 C16 H16 119.8
C18 C17 C16 119.5(2)
C18 C17 H17 120.3
C16 C17 H17 120.3
C17 C18 C19 121.2(2)
C17 C18 H18 119.4
C19 C18 H18 119.4
C18 C19 C14 119.0(2)
C18 C19 H19 120.5
C14 C19 H19 120.5

loop_
_geom_bond_atom_site_label_1
_geom_bond_atom_site_label_2
_geom_bond_distance
O1 C1 1.209(2)
O2 C2 1.405(2)
O2 H2 0.8200
O3 C12 1.355(3)
O3 C13 1.420(3)
N1 C1 1.362(2)
N1 C14 1.415(2)
N1 N2 1.420(2)
N2 C3 1.270(3)
C1 C2 1.541(2)
C2 C5 1.465(2)
C2 C3 1.517(2)
C3 C4 1.485(3)
C4 H4A 0.9600
C4 H4B 0.9600
C4 H4C 0.9600
C5 C6 1.189(3)
C6 C7 1.436(2)
C7 C8 1.390(3)
C7 C12 1.404(3)
C8 C9 1.383(3)
C8 H8 0.9300
C9 C10 1.381(3)
C9 H9 0.9300
C10 C11 1.374(4)
C10 H10 0.9300
C11 C12 1.392(3)
C11 H11 0.9300
C13 H13A 0.9600
C13 H13B 0.9600
C13 H13C 0.9600
C14 C15 1.384(3)
C14 C19 1.391(3)
C15 C16 1.383(3)
C15 H15 0.9300
C16 C17 1.383(3)
C16 H16 0.9300
C17 C18 1.372(4)
C17 H17 0.9300
C18 C19 1.378(3)
C18 H18 0.9300
C19 H19 0.9300

loop_
_geom_hbond_atom_site_label_D
_geom_hbond_atom_site_label_H
_geom_hbond_atom_site_label_A
_geom_hbond_distance_DH
_geom_hbond_distance_HA
_geom_hbond_distance_DA
_geom_hbond_angle_DHA
_geom_hbond_site_symmetry_A
C15 H15 O1 0.93 2.46 2.962(2) 113.7 .
O2 H2 O1 0.82 1.93 2.7525(16) 175.4 2_646
C15 H15 O1 0.93 2.46 2.962(2) 113.7 .
O2 H2 O1 0.82 1.93 2.7525(16) 175.4 2_646
O2 H2 O1 0.82 1.93 2.7525(16) 175.4 2_646
C15 H15 O1 0.93 2.46 2.962(2) 113.7 .

loop_
_geom_torsion_atom_site_label_1
_geom_torsion_atom_site_label_2
_geom_torsion_atom_site_label_3
_geom_torsion_atom_site_label_4
_geom_torsion
C1 N1 N2 C3 1.6(2)
C14 N1 N2 C3 174.94(16)
C14 N1 C1 O1 0.7(3)
N2 N1 C1 O1 173.30(17)
C14 N1 C1 C2 -175.44(17)
N2 N1 C1 C2 -2.86(18)
O1 C1 C2 O2 -59.2(2)
N1 C1 C2 O2 116.91(14)
O1 C1 C2 C5 69.7(2)
N1 C1 C2 C5 -114.13(15)
O1 C1 C2 C3 -173.38(17)
N1 C1 C2 C3 2.76(16)
N1 N2 C3 C4 -179.51(19)
N1 N2 C3 C2 0.4(2)
O2 C2 C3 N2 -117.68(17)
C5 C2 C3 N2 115.55(18)
C1 C2 C3 N2 -2.0(2)
O2 C2 C3 C4 62.3(2)
C5 C2 C3 C4 -64.5(2)
C1 C2 C3 C4 177.95(18)
C12 C7 C8 C9 2.3(3)
C6 C7 C8 C9 -177.5(2)
C7 C8 C9 C10 0.5(4)
C8 C9 C10 C11 -2.4(4)
C9 C10 C11 C12 1.5(4)
C13 O3 C12 C11 3.6(3)
C13 O3 C12 C7 -176.3(2)
C10 C11 C12 O3 -178.5(2)
C10 C11 C12 C7 1.4(3)
C8 C7 C12 O3 176.66(18)
C6 C7 C12 O3 -3.6(3)
C8 C7 C12 C11 -3.2(3)
C6 C7 C12 C11 176.55(19)
C1 N1 C14 C15 -31.2(3)
N2 N1 C14 C15 156.62(17)
C1 N1 C14 C19 148.19(19)
N2 N1 C14 C19 -24.0(2)
C19 C14 C15 C16 0.3(3)
N1 C14 C15 C16 179.70(18)
C14 C15 C16 C17 0.0(3)
C15 C16 C17 C18 -0.2(4)
C16 C17 C18 C19 0.0(4)
C17 C18 C19 C14 0.4(4)
C15 C14 C19 C18 -0.5(3)
N1 C14 C19 C18 -179.91(19)
